data_2015730
loop_
_publ_author_name
'Yusuke Kaminaga'
'Takahiro Yamada'
'Yamane, Hisanori'

_publ_section_title
;
 Ca~1.5~Eu~3~Sn~0.5~O~7~: a calcium europium tin oxide with a novel
 structure
;
_journal_coeditor_code FA3035
_journal_issue 1
_journal_name_full 'Acta Crystallographica Section C'
_journal_page_first i10
_journal_page_last i12
_journal_paper_doi 10.1107/S0108270106039916
_journal_volume 63
_journal_year 2007
_chemical_formula_moiety 'Ca1.5 Eu3 O7 Sn0.5'
_chemical_formula_sum 'Ca1.5 Eu3 O7 Sn0.5'
_chemical_formula_weight 687.35
_chemical_name_common 'calcium europium tin oxide'
_chemical_name_systematic
;
calcium europium tin heptaoxide
;
_space_group_IT_number 12
_symmetry_cell_setting monoclinic
_symmetry_space_group_name_Hall '-C 2y'
_symmetry_space_group_name_H-M 'C 1 2/m 1'
_atom_sites_solution_primary direct
_atom_sites_solution_secondary difmap
_audit_creation_method SHELXL97
_cell_angle_alpha 90.0
_cell_angle_beta 107.9150(14)
_cell_angle_gamma 90.0
_cell_formula_units_Z 4
_cell_length_a 22.8628(11)
_cell_length_b 3.6294(2)
_cell_length_c 9.0610(4)
_cell_measurement_reflns_used 1000
_cell_measurement_temperature 296.1
_cell_measurement_theta_max 27.5
_cell_measurement_theta_min 3.1
_cell_volume 715.41(6)
_computing_cell_refinement PROCESS-AUTO
_computing_data_collection 'PROCESS-AUTO (Rigaku/MSC, 2005)'
_computing_data_reduction 'CrystalStructure (Rigaku/MSC, 2005)'
_computing_molecular_graphics 'ATOMS (Dowty, 1999)'
_computing_publication_material SHELXL97
_computing_structure_refinement 'SHELXL97 (Sheldrick, 1997)'
_computing_structure_solution 'SIR2004 (Burla <i>et al.</i>,  2005)'
_diffrn_ambient_temperature 293(2)
_diffrn_detector_area_resol_mean 10.00
_diffrn_measured_fraction_theta_full 0.996
_diffrn_measured_fraction_theta_max 0.996
_diffrn_measurement_device_type 'Rigaku R-AXIS RAPID'
_diffrn_measurement_method \w
_diffrn_radiation_monochromator graphite
_diffrn_radiation_source 'fine-focus sealed tube'
_diffrn_radiation_type MoK\a
_diffrn_radiation_wavelength 0.71069
_diffrn_reflns_av_R_equivalents 0.0592
_diffrn_reflns_av_sigmaI/netI 0.0563
_diffrn_reflns_limit_h_max 28
_diffrn_reflns_limit_h_min -27
_diffrn_reflns_limit_k_max 4
_diffrn_reflns_limit_k_min -4
_diffrn_reflns_limit_l_max 11
_diffrn_reflns_limit_l_min -11
_diffrn_reflns_number 3610
_diffrn_reflns_theta_full 27.41
_diffrn_reflns_theta_max 27.41
_diffrn_reflns_theta_min 3.44
_diffrn_standards_decay_% 0
_exptl_absorpt_coefficient_mu 28.749
_exptl_absorpt_correction_T_max 0.719381
_exptl_absorpt_correction_T_min 0.276139
_exptl_absorpt_correction_type numerical
_exptl_absorpt_process_details '(NUMABS; Higashi, 1999)'
_exptl_crystal_colour colourless
_exptl_crystal_density_diffrn 6.384
_exptl_crystal_density_method 'not measured'
_exptl_crystal_description platelet
_exptl_crystal_F_000 1200
_exptl_crystal_size_max 0.065
_exptl_crystal_size_mid 0.051
_exptl_crystal_size_min 0.029
_refine_diff_density_max 1.517
_refine_diff_density_min -1.415
_refine_ls_extinction_method none
_refine_ls_goodness_of_fit_ref 1.055
_refine_ls_matrix_type full
_refine_ls_number_parameters 73
_refine_ls_number_reflns 945
_refine_ls_number_restraints 0
_refine_ls_restrained_S_all 1.055
_refine_ls_R_factor_all 0.0297
_refine_ls_R_factor_gt 0.0264
_refine_ls_shift/su_max 0.001
_refine_ls_shift/su_mean 0.000
_refine_ls_structure_factor_coef Fsqd
_refine_ls_weighting_details 'calc w = 1/[\s^2^(Fo^2^)+4.2873P] where P=(Fo^2^+2Fc^2^)/3'
_refine_ls_weighting_scheme calc
_refine_ls_wR_factor_gt 0.0579
_refine_ls_wR_factor_ref 0.0606
_reflns_number_gt 858
_reflns_number_total 945
_reflns_threshold_expression I>2\s(I)
_cod_data_source_file fa3035.cif
_cod_data_source_block I
_cod_depositor_comments
;
The following automatic conversions were performed:
'_symmetry_cell_setting' value 'Monoclinic' changed to 'monoclinic'
according to '/home/saulius/struct/CIF-dictionaries/cif_core.dic'
dictionary named 'cif_core.dic' version 2.4.1 from 2010-06-29.

Automatic conversion script
Id: cif_fix_enum 1527 2010-12-29 10:47:43Z saulius 

The following automatic conversions were performed:

'_symmetry_cell_setting' value 'Monoclinic' changed to 'monoclinic'
according to /home/saulius/struct/CIF-dictionaries/cif_core.dic
dictionary named 'cif_core.dic' version 2.4.1 from 2010-06-29.

Automatic conversion script
Id: cif_fix_values 1715 2011-07-08 13:25:40Z adriana 
;
_cod_original_sg_symbol_H-M 'C 2/m'
_cod_original_formula_sum 'Ca1.50 Eu3 O7 Sn0.50'
_cod_database_code 2015730
_cod_database_fobs_code 2015730

loop_
_symmetry_equiv_pos_as_xyz
'x, y, z'
'-x, y, -z'
'x+1/2, y+1/2, z'
'-x+1/2, y+1/2, -z'
'-x, -y, -z'
'x, -y, z'
'-x+1/2, -y+1/2, -z'
'x+1/2, -y+1/2, z'

loop_
_atom_site_type_symbol
_atom_site_label
_atom_site_fract_x
_atom_site_fract_y
_atom_site_fract_z
_atom_site_U_iso_or_equiv
_atom_site_adp_type
_atom_site_calc_flag
_atom_site_refinement_flags
_atom_site_occupancy
Ca Ca1 0.03264(2) 0.0000 0.71401(5) 0.01056(14) Uani d SP 0.28
Eu Eu1 0.03264(2) 0.0000 0.71401(5) 0.01056(14) Uani d SP 0.72
Ca Ca2 0.186221(18) 0.0000 0.86957(4) 0.00880(14) Uani d SP 0.16
Eu Eu2 0.186221(18) 0.0000 0.86957(4) 0.00880(14) Uani d SP 0.84
Ca Ca3 0.21609(3) 0.0000 0.32017(6) 0.01153(15) Uani d SP 0.46
Eu Eu3 0.21609(3) 0.0000 0.32017(6) 0.01153(15) Uani d SP 0.54
Ca Ca4 0.11926(2) 0.5000 0.50076(5) 0.01370(15) Uani d SP 0.28
Eu Eu4 0.11926(2) 0.5000 0.50076(5) 0.01370(15) Uani d SP 0.72
Ca Ca5 0.07728(2) 0.5000 0.06738(6) 0.01160(16) Uani d SP 0.32
Eu Eu5 0.07728(2) 0.5000 0.06738(6) 0.01160(16) Uani d SP 0.18
Sn Sn5 0.07728(2) 0.5000 0.06738(6) 0.01160(16) Uani d SP 0.50
O O1 0.1080(3) 0.0000 0.9960(8) 0.0373(16) Uani d S 1
O O2 0.2032(2) 0.0000 0.5857(6) 0.0231(14) Uani d S 1
O O3 0.1127(3) 0.5000 0.7480(6) 0.0218(12) Uani d S 1
O O4 0.0589(3) 0.0000 0.4777(6) 0.0257(13) Uani d S 1
O O5 0.1521(3) 0.5000 0.2891(6) 0.0200(12) Uani d S 1
O O6 0.0042(4) 0.5000 0.1722(9) 0.050(2) Uani d S 1
O O7 0.2516(3) 0.0000 0.1189(5) 0.0168(11) Uani d S 1

loop_
_atom_site_aniso_label
_atom_site_aniso_U_11
_atom_site_aniso_U_22
_atom_site_aniso_U_33
_atom_site_aniso_U_12
_atom_site_aniso_U_13
_atom_site_aniso_U_23
Ca1 0.0109(3) 0.0113(3) 0.0094(2) 0.000 0.00318(16) 0.000
Eu1 0.0109(3) 0.0113(3) 0.0094(2) 0.000 0.00318(16) 0.000
Ca2 0.0080(2) 0.0077(2) 0.0092(2) 0.000 0.00038(15) 0.000
Eu2 0.0080(2) 0.0077(2) 0.0092(2) 0.000 0.00038(15) 0.000
Ca3 0.0133(3) 0.0087(3) 0.0160(3) 0.000 0.0095(2) 0.000
Eu3 0.0133(3) 0.0087(3) 0.0160(3) 0.000 0.0095(2) 0.000
Ca4 0.0191(3) 0.0107(3) 0.0154(3) 0.000 0.01123(19) 0.000
Eu4 0.0191(3) 0.0107(3) 0.0154(3) 0.000 0.01123(19) 0.000
Ca5 0.0098(3) 0.0125(3) 0.0107(3) 0.000 0.0005(2) 0.000
Eu5 0.0098(3) 0.0125(3) 0.0107(3) 0.000 0.0005(2) 0.000
Sn5 0.0098(3) 0.0125(3) 0.0107(3) 0.000 0.0005(2) 0.000
O1 0.034(4) 0.041(5) 0.044(4) 0.000 0.023(3) 0.000
O2 0.023(3) 0.024(4) 0.022(3) 0.000 0.007(2) 0.000
O3 0.023(3) 0.019(3) 0.019(3) 0.000 0.000(2) 0.000
O4 0.015(3) 0.037(4) 0.024(3) 0.000 0.004(2) 0.000
O5 0.022(3) 0.019(3) 0.020(3) 0.000 0.007(2) 0.000
O6 0.060(5) 0.032(5) 0.073(5) 0.000 0.042(4) 0.000
O7 0.020(3) 0.017(3) 0.011(2) 0.000 0.003(2) 0.000

loop_
_atom_type_symbol
_atom_type_description
_atom_type_scat_dispersion_real
_atom_type_scat_dispersion_imag
_atom_type_scat_source
O O 0.0106 0.0060 'International Tables Vol C Tables 4.2.6.8 and 6.1.1.4'
Ca Ca 0.2262 0.3064 'International Tables Vol C Tables 4.2.6.8 and 6.1.1.4'
Sn Sn -0.6537 1.4246 'International Tables Vol C Tables 4.2.6.8 and 6.1.1.4'
Eu Eu -0.1578 3.6682 'International Tables Vol C Tables 4.2.6.8 and 6.1.1.4'

loop_
_exptl_crystal_face_index_h
_exptl_crystal_face_index_k
_exptl_crystal_face_index_l
_exptl_crystal_face_perp_dist
4.42 0.93 -8.70 0.0035
21.73 0.07 0.00 0.0140
-0.14 -3.58 -1.34 0.0336
-16.14 -1.73 6.45 0.0336
-7.77 3.04 4.62 0.0239
-5.90 0.76 -7.41 0.0205
-22.02 -0.55 4.54 0.0423
-0.31 -0.89 8.39 0.0048
2.54 3.59 0.28 0.0133

loop_
_geom_angle_atom_site_label_1
_geom_angle_atom_site_label_2
_geom_angle_atom_site_label_3
_geom_angle_site_symmetry_1
_geom_angle_site_symmetry_3
_geom_angle
O3 Ca1/Eu1 O1 . . 69.19(14)
O4 Ca1/Eu1 O3 . . 74.78(15)
O6 Ca1/Eu1 O3 5_566 . 74.82(18)
O4 Ca1/Eu1 O4 5_556 . 75.0(2)
O6 Ca1/Eu1 O1 5_556 . 77.8(2)
O4 Ca1/Eu1 O6 5_556 5_566 88.0(2)
O3 Ca1/Eu1 O3 . 1_545 91.73(19)
O6 Ca1/Eu1 O6 5_566 5_556 100.1(3)
O4 Ca1/Eu1 O3 5_556 . 123.74(13)
O4 Ca1/Eu1 O1 . . 127.18(18)
O6 Ca1/Eu1 O4 5_566 . 127.62(15)
O6 Ca1/Eu1 O3 5_556 . 147.0(2)
O4 Ca1/Eu1 O1 5_556 . 157.8(2)
O1 Ca2/Eu2 O3 . . 73.18(16)
O7 Ca2/Eu2 O7 7_556 1_556 75.36(14)
O7 Ca2/Eu2 O3 7_556 . 76.55(15)
O7 Ca2/Eu2 O2 7_556 . 77.04(14)
O3 Ca2/Eu2 O2 . . 81.64(14)
O7 Ca2/Eu2 O1 1_556 . 83.4(2)
O3 Ca2/Eu2 O3 1_545 . 93.65(19)
O7 Ca2/Eu2 O7 7_556 7_546 105.0(2)
O7 Ca2/Eu2 O1 7_556 . 121.43(13)
O7 Ca2/Eu2 O3 1_556 . 125.65(11)
O7 Ca2/Eu2 O2 1_556 . 133.87(17)
O1 Ca2/Eu2 O2 . . 142.7(2)
O7 Ca2/Eu2 O3 7_546 . 157.57(17)
O5 Ca3/Eu3 O2 . . 81.90(15)
O7 Ca3/Eu3 O2 . 7_556 82.18(15)
O2 Ca3/Eu3 O2 . 7_556 88.04(14)
O2 Ca3/Eu3 O2 7_556 7_546 91.13(17)
O5 Ca3/Eu3 O2 1_545 7_546 81.15(14)
O7 Ca3/Eu3 O5 . . 106.30(15)
O5 Ca3/Eu3 O5 1_545 . 104.6(2)
O7 Ca3/Eu3 O2 . . 165.99(18)
O5 Ca3/Eu3 O2 . 7_546 167.49(17)
O4 Ca4/Eu4 O6 . . 67.79(14)
O5 Ca4/Eu4 O6 . . 67.49(18)
O4 Ca4/Eu4 O2 . . 80.72(14)
O5 Ca4/Eu4 O2 . . 80.95(15)
O4 Ca4/Eu4 O3 . . 82.42(16)
O3 Ca4/Eu4 O2 . . 88.54(15)
O2 Ca4/Eu4 O2 1_565 . 89.38(17)
O4 Ca4/Eu4 O5 . . 105.97(16)
O4 Ca4/Eu4 O4 . 1_565 107.5(2)
O2 Ca4/Eu4 O6 . . 125.47(11)
O3 Ca4/Eu4 O6 . . 127.35(18)
O5 Ca4/Eu4 O3 . . 165.16(19)
O4 Ca4/Eu4 O2 . 1_565 166.72(16)
O1 Ca5/Eu5/Sn5 O6 1_564 5_565 87.8(2)
O6 Ca5/Eu5/Sn5 O6 . 5_565 84.6(3)
O1 Ca5/Eu5/Sn5 O5 1_564 . 92.4(2)
O6 Ca5/Eu5/Sn5 O5 . . 95.0(3)
O1 Ca5/Eu5/Sn5 O1 6_554 1_564 117.9(3)
O1 Ca5/Eu5/Sn5 O6 1_564 . 120.55(15)
O5 Ca5/Eu5/Sn5 O6 . 5_565 179.7(2)
Ca1/Eu1 O6 Ca4/Eu4 5_566 . 84.2(2)
Ca1/Eu1 O3 Ca1/Eu1 1_565 . 91.73(19)
Ca1/Eu1 O6 Ca5/Eu5/Sn5 5_566 5_565 96.5(3)
Ca1/Eu1 O4 Ca1/Eu1 5_556 . 105.0(2)
Ca1/Eu1 O6 Ca1/Eu1 5_566 5_556 100.1(3)
Ca2/Eu2 O3 Ca1/Eu1 . . 84.01(4)
Ca2/Eu2 O1 Ca1/Eu1 . . 84.11(19)
Ca2/Eu2 O3 Ca2/Eu2 1_565 . 93.65(18)
Ca2/Eu2 O7 Ca2/Eu2 7_546 1_554 104.64(14)
Ca2/Eu2 O7 Ca2/Eu2 7_556 7_546 105.0(2)
Ca2/Eu2 O3 Ca1/Eu1 . 1_565 160.5(2)
Ca3/Eu3 O2 Ca4/Eu4 7_556 . 89.689(14)
Ca3/Eu3 O2 Ca2/Eu2 7_556 . 89.01(13)
Ca3/Eu3 O2 Ca4/Eu4 . . 90.57(14)
Ca3/Eu3 O2 Ca3/Eu3 7_556 7_546 91.13(17)
Ca3/Eu3 O2 Ca3/Eu3 . 7_556 91.96(14)
Ca3/Eu3 O7 Ca2/Eu2 . 7_556 110.03(14)
Ca3/Eu3 O5 Ca3/Eu3 1_565 . 104.6(2)
Ca3/Eu3 O7 Ca2/Eu2 . 1_554 121.3(2)
Ca3/Eu3 O2 Ca4/Eu4 7_546 . 177.3(2)
Ca3/Eu3 O2 Ca2/Eu2 . . 178.6(2)
Ca4/Eu4 O2 Ca2/Eu2 . . 88.44(14)
Ca4/Eu4 O2 Ca4/Eu4 1_545 . 89.38(17)
Ca4/Eu4 O3 Ca1/Eu1 . . 98.25(15)
Ca4/Eu4 O3 Ca2/Eu2 . . 101.22(17)
Ca4/Eu4 O4 Ca1/Eu1 1_545 . 103.44(16)
Ca4/Eu4 O5 Ca3/Eu3 . . 105.15(16)
Ca4/Eu4 O4 Ca4/Eu4 . 1_545 107.5(2)
Ca4/Eu4 O4 Ca1/Eu1 . 5_556 117.72(15)
Ca5/Eu5/Sn5 O6 Ca4/Eu4 . . 83.5(3)
Ca5/Eu5/Sn5 O6 Ca5/Eu5/Sn5 . 5_565 95.4(3)
Ca5/Eu5/Sn5 O1 Ca1/Eu1 1_556 . 96.8(2)
Ca5/Eu5/Sn5 O5 Ca4/Eu4 . . 113.9(2)
Ca5/Eu5/Sn5 O5 Ca3/Eu3 . . 113.52(15)
Ca5/Eu5/Sn5 O1 Ca5/Eu5/Sn5 1_546 1_556 117.9(3)
Ca5/Eu5/Sn5 O1 Ca2/Eu2 1_556 . 120.75(14)
Ca5/Eu5/Sn5 O6 Ca1/Eu1 . 5_566 128.21(16)
Ca5/Eu5/Sn5 O6 Ca4/Eu4 5_565 . 178.9(3)

loop_
_geom_bond_atom_site_label_1
_geom_bond_atom_site_label_2
_geom_bond_site_symmetry_2
_geom_bond_distance
_geom_bond_publ_flag
Ca1/Eu1 O4 5_556 2.272(6) yes
Ca1/Eu1 O6 5_566 2.367(4) yes
Ca1/Eu1 O4 . 2.395(5) yes
Ca1/Eu1 O3 . 2.528(4) yes
Ca1/Eu1 O1 . 2.606(7) yes
Ca2/Eu2 O7 7_546 2.288(3) yes
Ca2/Eu2 O7 1_556 2.293(5) yes
Ca2/Eu2 O1 . 2.402(6) yes
Ca2/Eu2 O3 . 2.488(4) yes
Ca2/Eu2 O2 . 2.716(5) yes
Ca3/Eu3 O7 . 2.213(5) yes
Ca3/Eu3 O5 . 2.293(4) yes
Ca3/Eu3 O2 . 2.513(5) yes
Ca3/Eu3 O2 7_546 2.541(4) yes
Ca4/Eu4 O4 . 2.250(3) yes
Ca4/Eu4 O5 . 2.264(5) yes
Ca4/Eu4 O3 . 2.291(5) yes
Ca4/Eu4 O2 . 2.580(4) yes
Ca4/Eu4 O6 . 3.311(9) yes
Ca5/Eu5/Sn5 O1 6_554 2.118(3) yes
Ca5/Eu5/Sn5 O6 . 2.160(7) yes
Ca5/Eu5/Sn5 O5 . 2.202(5) yes
Ca5/Eu5/Sn5 O6 5_565 2.386(9) yes
